data_4501888
loop_
_publ_author_name
'Tian, Li'
'Zhang, Zhen-Jie'
'Yu, Ao'
'Shi, Wei'
'Chen, Zhi'
'Cheng, Peng'

_publ_section_title
;
 A New Type of Entanglement Involving Ribbons of Rings and Two Different
 Kinds of 2D (4,4) Networks (2D + 2D + 1D) Polycatenated in a 3D
 Supramolecular Architecture
;
_journal_issue 9
_journal_name_full 'Crystal Growth &amp; Design'
_journal_page_first 3847
_journal_paper_doi 10.1021/cg100635r
_journal_volume 10
_journal_year 2010
_chemical_formula_sum 'C15 H14 Cu N6 O7 S'
_chemical_formula_weight 485.94
_chemical_name_systematic
; 
 ? 
;
_space_group_IT_number 14
_symmetry_cell_setting monoclinic
_symmetry_space_group_name_Hall '-P 2ybc'
_symmetry_space_group_name_H-M 'P 1 21/c 1'
_atom_sites_solution_hydrogens geom
_atom_sites_solution_primary direct
_atom_sites_solution_secondary difmap
_audit_creation_method SHELXL-97
_cell_angle_alpha 90.00
_cell_angle_beta 95.68(3)
_cell_angle_gamma 90.00
_cell_formula_units_Z 4
_cell_length_a 9.795(2)
_cell_length_b 12.732(3)
_cell_length_c 14.262(3)
_cell_measurement_reflns_used 3866
_cell_measurement_temperature 150(2)
_cell_measurement_theta_max 29.1802
_cell_measurement_theta_min 2.6256
_cell_volume 1769.9(7)
_computing_structure_refinement 'SHELXL-97 (Sheldrick, 1997)'
_computing_structure_solution 'SHELXS-97 (Sheldrick, 1990)'
_diffrn_ambient_temperature 150(2)
_diffrn_measured_fraction_theta_full 0.999
_diffrn_measured_fraction_theta_max 0.999
_diffrn_radiation_monochromator graphite
_diffrn_radiation_source 'fine-focus sealed tube'
_diffrn_radiation_type MoK\a
_diffrn_radiation_wavelength 0.71073
_diffrn_reflns_av_R_equivalents 0.0233
_diffrn_reflns_av_sigmaI/netI 0.0424
_diffrn_reflns_limit_h_max 11
_diffrn_reflns_limit_h_min -11
_diffrn_reflns_limit_k_max 15
_diffrn_reflns_limit_k_min -10
_diffrn_reflns_limit_l_max 16
_diffrn_reflns_limit_l_min -16
_diffrn_reflns_number 6603
_diffrn_reflns_theta_full 25.00
_diffrn_reflns_theta_max 25.00
_diffrn_reflns_theta_min 2.63
_exptl_absorpt_coefficient_mu 1.410
_exptl_absorpt_correction_T_max 1.00000
_exptl_absorpt_correction_T_min 0.88240
_exptl_absorpt_correction_type multi-scan
_exptl_crystal_colour blue
_exptl_crystal_density_diffrn 1.824
_exptl_crystal_density_method 'not measured'
_exptl_crystal_F_000 988
_exptl_crystal_size_max 0.1
_exptl_crystal_size_mid 0.04
_exptl_crystal_size_min 0.04
_refine_diff_density_max 0.369
_refine_diff_density_min -0.383
_refine_diff_density_rms 0.070
_refine_ls_extinction_method none
_refine_ls_goodness_of_fit_ref 1.023
_refine_ls_hydrogen_treatment mixed
_refine_ls_matrix_type full
_refine_ls_number_parameters 271
_refine_ls_number_reflns 3115
_refine_ls_number_restraints 0
_refine_ls_restrained_S_all 1.023
_refine_ls_R_factor_all 0.0429
_refine_ls_R_factor_gt 0.0317
_refine_ls_shift/su_max 0.001
_refine_ls_shift/su_mean 0.000
_refine_ls_structure_factor_coef Fsqd
_refine_ls_weighting_details 'calc w=1/[\s^2^(Fo^2^)+(0.0435P)^2^+0.0000P] where P=(Fo^2^+2Fc^2^)/3'
_refine_ls_weighting_scheme calc
_refine_ls_wR_factor_gt 0.0773
_refine_ls_wR_factor_ref 0.0806
_reflns_number_gt 2470
_reflns_number_total 3115
_reflns_threshold_expression >2sigma(I)
_cod_data_source_file cg100635r_si_003.cif
_cod_data_source_block 2
_cod_original_sg_symbol_H-M P21/c
_cod_database_code 4501888

loop_
_symmetry_equiv_pos_as_xyz
'x, y, z'
'-x, y+1/2, -z+1/2'
'-x, -y, -z'
'x, -y-1/2, z-1/2'

loop_
_atom_site_label
_atom_site_type_symbol
_atom_site_fract_x
_atom_site_fract_y
_atom_site_fract_z
_atom_site_U_iso_or_equiv
_atom_site_adp_type
_atom_site_occupancy
_atom_site_symmetry_multiplicity
_atom_site_calc_flag
_atom_site_refinement_flags
Cu1 Cu 0.57919(3) 0.27623(3) 0.36067(2) 0.01826(12) Uani 1 1 d .
C1 C 0.4478(3) 0.1876(2) 0.58457(17) 0.0122(6) Uani 1 1 d .
C2 C 0.4630(3) 0.0801(2) 0.59961(17) 0.0149(6) Uani 1 1 d .
H2 H 0.5498 0.0518 0.6153 0.018 Uiso 1 1 calc R
C3 C 0.3490(3) 0.0151(2) 0.59120(17) 0.0128(6) Uani 1 1 d .
C4 C 0.2195(3) 0.0568(2) 0.56775(17) 0.0150(6) Uani 1 1 d .
H4 H 0.1432 0.0130 0.5621 0.018 Uiso 1 1 calc R
C5 C 0.2037(3) 0.1651(2) 0.55252(17) 0.0132(6) Uani 1 1 d .
C6 C 0.3182(3) 0.2298(2) 0.56069(17) 0.0146(6) Uani 1 1 d .
H6A H 0.3081 0.3016 0.5502 0.018 Uiso 1 1 calc R
C7 C 0.3703(3) -0.1000(2) 0.60810(17) 0.0136(6) Uani 1 1 d .
C8 C 0.0651(3) 0.2145(2) 0.53031(19) 0.0193(6) Uani 1 1 d .
C9 C -0.1902(3) 0.3880(2) 0.28766(19) 0.0194(6) Uani 1 1 d .
H9 H -0.1413 0.3266 0.2797 0.023 Uiso 1 1 calc R
C10 C -0.3396(3) 0.4975(2) 0.3182(2) 0.0352(9) Uani 1 1 d .
H10 H -0.4196 0.5258 0.3377 0.042 Uiso 1 1 calc R
C11 C 0.2809(3) 0.2918(2) 0.30287(19) 0.0191(6) Uani 1 1 d .
H11 H 0.2835 0.2272 0.2727 0.023 Uiso 1 1 calc R
C12 C 0.3473(3) 0.4286(2) 0.37790(18) 0.0166(6) Uani 1 1 d .
H12 H 0.4005 0.4797 0.4107 0.020 Uiso 1 1 calc R
C13 C 0.1183(3) 0.5161(2) 0.38110(19) 0.0203(7) Uani 1 1 d .
H13A H 0.1652 0.5627 0.4274 0.024 Uiso 1 1 calc R
H13B H 0.0403 0.4860 0.4084 0.024 Uiso 1 1 calc R
C14 C 0.0675(3) 0.5789(2) 0.29412(19) 0.0222(7) Uani 1 1 d .
H14A H 0.1461 0.6023 0.2633 0.027 Uiso 1 1 calc R
H14B H 0.0202 0.6409 0.3136 0.027 Uiso 1 1 calc R
C15 C -0.0284(3) 0.5183(2) 0.2235(2) 0.0248(7) Uani 1 1 d .
H15A H -0.0549 0.5626 0.1695 0.030 Uiso 1 1 calc R
H15B H 0.0194 0.4576 0.2018 0.030 Uiso 1 1 calc R
N1 N 0.3948(2) 0.34121(17) 0.34233(15) 0.0157(5) Uani 1 1 d .
N2 N 0.2116(2) 0.43183(17) 0.35935(15) 0.0172(5) Uani 1 1 d .
N3 N 0.1665(2) 0.34328(18) 0.31102(16) 0.0239(6) Uani 1 1 d .
N4 N -0.3100(2) 0.39358(17) 0.32375(15) 0.0175(5) Uani 1 1 d .
N5 N -0.1514(2) 0.48338(18) 0.26489(15) 0.0178(5) Uani 1 1 d .
N6 N -0.2468(3) 0.5540(2) 0.2835(2) 0.0376(7) Uani 1 1 d .
O1 O 0.58020(18) 0.34404(14) 0.52022(12) 0.0192(4) Uani 1 1 d .
O2 O 0.5863(2) 0.32310(15) 0.68903(12) 0.0231(5) Uani 1 1 d .
O3 O 0.71273(19) 0.20194(14) 0.59773(13) 0.0225(5) Uani 1 1 d .
O4 O 0.49190(18) -0.13500(14) 0.61660(12) 0.0164(4) Uani 1 1 d .
O5 O 0.27177(18) -0.16296(14) 0.61433(12) 0.0171(4) Uani 1 1 d .
O6 O -0.0348(2) 0.14531(16) 0.53504(17) 0.0432(6) Uani 1 1 d .
H6 H -0.1087 0.1733 0.5188 0.052 Uiso 1 1 d R
O7 O 0.0475(2) 0.30641(15) 0.51455(15) 0.0282(5) Uani 1 1 d .
S1 S 0.59443(7) 0.27045(5) 0.59918(4) 0.01473(17) Uani 1 1 d .

loop_
_atom_site_aniso_label
_atom_site_aniso_U_11
_atom_site_aniso_U_22
_atom_site_aniso_U_33
_atom_site_aniso_U_23
_atom_site_aniso_U_13
_atom_site_aniso_U_12
Cu1 0.01267(19) 0.0099(2) 0.0320(2) 0.00569(15) 0.00118(15) 0.00069(15)
C1 0.0151(14) 0.0120(13) 0.0102(12) -0.0002(11) 0.0048(11) -0.0025(12)
C2 0.0151(14) 0.0168(15) 0.0131(13) 0.0009(12) 0.0020(11) 0.0027(12)
C3 0.0156(14) 0.0108(13) 0.0125(13) 0.0006(11) 0.0033(11) 0.0012(12)
C4 0.0139(14) 0.0148(14) 0.0166(14) -0.0008(12) 0.0027(11) -0.0024(13)
C5 0.0137(14) 0.0120(14) 0.0139(13) 0.0002(11) 0.0014(11) 0.0020(12)
C6 0.0194(15) 0.0087(13) 0.0160(13) 0.0009(11) 0.0036(12) 0.0014(12)
C7 0.0168(14) 0.0135(14) 0.0107(13) -0.0013(11) 0.0025(11) 0.0009(13)
C8 0.0159(15) 0.0142(16) 0.0277(16) -0.0004(13) 0.0013(13) -0.0019(13)
C9 0.0180(15) 0.0111(15) 0.0291(16) -0.0006(12) 0.0026(13) 0.0014(13)
C10 0.0220(17) 0.0144(16) 0.073(3) 0.0021(16) 0.0230(17) 0.0030(15)
C11 0.0201(15) 0.0121(14) 0.0249(15) -0.0029(12) 0.0013(13) 0.0009(13)
C12 0.0161(14) 0.0105(14) 0.0224(15) 0.0018(12) -0.0025(12) -0.0019(13)
C13 0.0157(14) 0.0162(15) 0.0295(16) -0.0048(13) 0.0036(13) 0.0016(13)
C14 0.0160(15) 0.0149(15) 0.0374(17) 0.0029(13) 0.0101(13) -0.0009(13)
C15 0.0217(16) 0.0266(17) 0.0272(16) 0.0097(14) 0.0081(13) 0.0008(14)
N1 0.0141(12) 0.0095(12) 0.0231(12) 0.0027(10) 0.0003(10) 0.0016(10)
N2 0.0151(12) 0.0131(12) 0.0229(12) -0.0045(10) 0.0002(10) -0.0002(11)
N3 0.0187(13) 0.0161(13) 0.0365(14) -0.0083(11) 0.0000(11) -0.0018(12)
N4 0.0159(12) 0.0117(12) 0.0248(13) 0.0006(10) 0.0016(10) 0.0003(11)
N5 0.0146(12) 0.0167(13) 0.0222(12) 0.0044(10) 0.0027(10) 0.0025(11)
N6 0.0212(14) 0.0164(14) 0.077(2) 0.0069(14) 0.0142(14) 0.0029(13)
O1 0.0201(10) 0.0150(10) 0.0218(10) 0.0014(8) -0.0010(8) -0.0051(9)
O2 0.0243(11) 0.0246(11) 0.0199(10) -0.0045(9) 0.0004(9) -0.0029(10)
O3 0.0134(10) 0.0213(11) 0.0327(11) -0.0009(9) 0.0025(9) 0.0020(9)
O4 0.0150(10) 0.0103(10) 0.0242(10) 0.0024(8) 0.0042(8) 0.0020(9)
O5 0.0156(10) 0.0106(10) 0.0249(10) 0.0040(8) 0.0012(8) -0.0007(9)
O6 0.0150(11) 0.0182(12) 0.0934(19) 0.0112(12) -0.0099(12) 0.0004(10)
O7 0.0198(11) 0.0145(11) 0.0509(13) 0.0074(10) 0.0060(10) 0.0057(10)
S1 0.0135(3) 0.0137(4) 0.0167(3) -0.0008(3) 0.0002(3) -0.0008(3)

loop_
_atom_type_symbol
_atom_type_description
_atom_type_scat_dispersion_real
_atom_type_scat_dispersion_imag
_atom_type_scat_source
C C 0.0033 0.0016 'International Tables Vol C Tables 4.2.6.8 and 6.1.1.4'
H H 0.0000 0.0000 'International Tables Vol C Tables 4.2.6.8 and 6.1.1.4'
Cu Cu 0.3201 1.2651 'International Tables Vol C Tables 4.2.6.8 and 6.1.1.4'
N N 0.0061 0.0033 'International Tables Vol C Tables 4.2.6.8 and 6.1.1.4'
O O 0.0106 0.0060 'International Tables Vol C Tables 4.2.6.8 and 6.1.1.4'
S S 0.1246 0.1234 'International Tables Vol C Tables 4.2.6.8 and 6.1.1.4'

loop_
_geom_angle_atom_site_label_1
_geom_angle_atom_site_label_2
_geom_angle_atom_site_label_3
_geom_angle
_geom_angle_site_symmetry_1
_geom_angle_site_symmetry_3
N4 Cu1 O4 163.92(8) 1_655 3_656
N4 Cu1 N1 99.73(9) 1_655 .
O4 Cu1 N1 94.05(8) 3_656 .
N4 Cu1 O5 100.34(9) 1_655 3_656
O4 Cu1 O5 65.63(7) 3_656 3_656
N1 Cu1 O5 159.68(8) . 3_656
N4 Cu1 C7 132.52(9) 1_655 3_656
O4 Cu1 C7 32.91(8) 3_656 3_656
N1 Cu1 C7 126.95(9) . 3_656
O5 Cu1 C7 32.73(8) 3_656 3_656
N4 Cu1 O1 91.71(8) 1_655 .
O4 Cu1 O1 97.99(7) 3_656 .
N1 Cu1 O1 83.94(8) . .
O5 Cu1 O1 98.60(7) 3_656 .
C7 Cu1 O1 100.47(7) 3_656 .
C6 C1 C2 120.0(3) . .
C6 C1 S1 120.5(2) . .
C2 C1 S1 119.5(2) . .
C3 C2 C1 120.1(3) . .
C3 C2 H2 120.0 . .
C1 C2 H2 120.0 . .
C4 C3 C2 120.2(2) . .
C4 C3 C7 121.6(2) . .
C2 C3 C7 118.2(2) . .
C3 C4 C5 119.9(3) . .
C3 C4 H4 120.0 . .
C5 C4 H4 120.0 . .
C6 C5 C4 119.7(2) . .
C6 C5 C8 118.4(2) . .
C4 C5 C8 121.9(2) . .
C5 C6 C1 120.2(2) . .
C5 C6 H6A 119.9 . .
C1 C6 H6A 119.9 . .
O5 C7 O4 119.2(2) . .
O5 C7 C3 122.5(2) . .
O4 C7 C3 118.3(2) . .
O5 C7 Cu1 61.68(13) . 3_656
O4 C7 Cu1 57.54(13) . 3_656
C3 C7 Cu1 175.5(2) . 3_656
O7 C8 O6 124.4(3) . .
O7 C8 C5 123.9(3) . .
O6 C8 C5 111.6(2) . .
N5 C9 N4 109.5(3) . .
N5 C9 H9 125.3 . .
N4 C9 H9 125.3 . .
N6 C10 N4 114.2(3) . .
N6 C10 H10 122.9 . .
N4 C10 H10 122.9 . .
N3 C11 N1 114.0(2) . .
N3 C11 H11 123.0 . .
N1 C11 H11 123.0 . .
N1 C12 N2 109.4(2) . .
N1 C12 H12 125.3 . .
N2 C12 H12 125.3 . .
N2 C13 C14 112.0(2) . .
N2 C13 H13A 109.2 . .
C14 C13 H13A 109.2 . .
N2 C13 H13B 109.2 . .
C14 C13 H13B 109.2 . .
H13A C13 H13B 107.9 . .
C13 C14 C15 113.9(2) . .
C13 C14 H14A 108.8 . .
C15 C14 H14A 108.8 . .
C13 C14 H14B 108.8 . .
C15 C14 H14B 108.8 . .
H14A C14 H14B 107.7 . .
N5 C15 C14 111.6(2) . .
N5 C15 H15A 109.3 . .
C14 C15 H15A 109.3 . .
N5 C15 H15B 109.3 . .
C14 C15 H15B 109.3 . .
H15A C15 H15B 108.0 . .
C12 N1 C11 104.0(2) . .
C12 N1 Cu1 130.56(18) . .
C11 N1 Cu1 124.35(18) . .
C12 N2 N3 109.9(2) . .
C12 N2 C13 127.9(2) . .
N3 N2 C13 122.2(2) . .
C11 N3 N2 102.7(2) . .
C9 N4 C10 102.8(2) . .
C9 N4 Cu1 126.9(2) . 1_455
C10 N4 Cu1 130.0(2) . 1_455
C9 N5 N6 110.1(2) . .
C9 N5 C15 130.3(2) . .
N6 N5 C15 119.6(2) . .
C10 N6 N5 103.5(2) . .
S1 O1 Cu1 118.98(10) . .
C7 O4 Cu1 89.55(16) . 3_656
C7 O5 Cu1 85.60(15) . 3_656
C8 O6 H6 109.4 . .
O3 S1 O2 113.73(11) . .
O3 S1 O1 112.94(12) . .
O2 S1 O1 111.96(11) . .
O3 S1 C1 106.17(12) . .
O2 S1 C1 105.23(12) . .
O1 S1 C1 106.01(11) . .

loop_
_geom_bond_atom_site_label_1
_geom_bond_atom_site_label_2
_geom_bond_distance
_geom_bond_site_symmetry_2
Cu1 N4 1.950(2) 1_655
Cu1 O4 1.9667(18) 3_656
Cu1 N1 1.980(2) .
Cu1 O5 2.0579(18) 3_656
Cu1 C7 2.331(3) 3_656
Cu1 O1 2.4330(18) .
C1 C6 1.390(4) .
C1 C2 1.391(3) .
C1 S1 1.777(3) .
C2 C3 1.386(4) .
C2 H2 0.9300 .
C3 C4 1.385(4) .
C3 C7 1.497(4) .
C4 C5 1.403(4) .
C4 H4 0.9300 .
C5 C6 1.387(4) .
C5 C8 1.501(4) .
C6 H6A 0.9300 .
C7 O5 1.264(3) .
C7 O4 1.267(3) .
C7 Cu1 2.331(3) 3_656
C8 O7 1.200(3) .
C8 O6 1.324(3) .
C9 N5 1.322(3) .
C9 N4 1.329(3) .
C9 H9 0.9300 .
C10 N6 1.295(4) .
C10 N4 1.355(3) .
C10 H10 0.9300 .
C11 N3 1.313(4) .
C11 N1 1.354(3) .
C11 H11 0.9300 .
C12 N1 1.326(3) .
C12 N2 1.329(3) .
C12 H12 0.9300 .
C13 N2 1.463(3) .
C13 C14 1.518(4) .
C13 H13A 0.9700 .
C13 H13B 0.9700 .
C14 C15 1.519(4) .
C14 H14A 0.9700 .
C14 H14B 0.9700 .
C15 N5 1.462(3) .
C15 H15A 0.9700 .
C15 H15B 0.9700 .
N2 N3 1.372(3) .
N4 Cu1 1.950(2) 1_455
N5 N6 1.342(3) .
O1 S1 1.4609(18) .
O2 S1 1.4554(19) .
O3 S1 1.4521(19) .
O4 Cu1 1.9668(18) 3_656
O5 Cu1 2.0579(18) 3_656
O6 H6 0.8200 .
